data_2201389
loop_
_publ_author_name
'Ray J. Butcher'
'Yilma Gultneh'
'A. Raza Khan'

_publ_section_title
;
 Bis[2-(2-pyridinio)ethyl]ammonium triperchlorate
;
_journal_issue 11
_journal_name_full 'Acta Crystallographica Section E'
_journal_page_first o1207
_journal_page_last o1209
_journal_paper_doi 10.1107/S1600536802017130
_journal_volume 58
_journal_year 2002
_chemical_formula_iupac 'C14 H20 N3 3+, 3Cl O4 1-'
_chemical_formula_moiety 'C14 H20 N3 3+, 3Cl O4 1-'
_chemical_formula_sum 'C14 H20 Cl3 N3 O12'
_chemical_formula_weight 528.68
_chemical_name_common
;
Bis[2-(2-pyridinio)ethyl]ammonium triperchlorate
;
_chemical_name_systematic
;
Bis[2-(2-pyridinio)ethyl]ammonium triperchlorate
;
_space_group_IT_number 2
_symmetry_cell_setting triclinic
_symmetry_space_group_name_Hall '-P 1'
_symmetry_space_group_name_H-M 'P -1'
_atom_sites_solution_hydrogens geom
_atom_sites_solution_primary direct
_atom_sites_solution_secondary difmap
_audit_creation_method SHELXL-97
_cell_angle_alpha 105.984(8)
_cell_angle_beta 94.188(8)
_cell_angle_gamma 99.581(9)
_cell_formula_units_Z 2
_cell_length_a 8.6789(8)
_cell_length_b 8.7858(10)
_cell_length_c 15.1139(15)
_cell_measurement_reflns_used 56
_cell_measurement_temperature 293(2)
_cell_measurement_theta_max 13.18
_cell_measurement_theta_min 4.83
_cell_volume 1083.8(2)
_computing_cell_refinement XSCANS
_computing_data_collection 'XSCANS (Siemens, 1994)'
_computing_data_reduction XSCANS
_computing_molecular_graphics SHELXTL
_computing_publication_material SHELXTL
_computing_structure_refinement SHELXTL
_computing_structure_solution 'SHELXTL (Sheldrick, 1997)'
_diffrn_ambient_temperature 293(2)
_diffrn_measured_fraction_theta_full 0.979
_diffrn_measured_fraction_theta_max 0.979
_diffrn_measurement_device_type 'Siemens P4S'
_diffrn_measurement_method 2\q/\w
_diffrn_radiation_monochromator graphite
_diffrn_radiation_source 'fine-focus sealed tube'
_diffrn_radiation_type MoK\a
_diffrn_radiation_wavelength 0.71073
_diffrn_reflns_av_R_equivalents 0.0154
_diffrn_reflns_av_sigmaI/netI 0.0375
_diffrn_reflns_limit_h_max 10
_diffrn_reflns_limit_h_min 0
_diffrn_reflns_limit_k_max 9
_diffrn_reflns_limit_k_min -9
_diffrn_reflns_limit_l_max 17
_diffrn_reflns_limit_l_min -17
_diffrn_reflns_number 4007
_diffrn_reflns_theta_full 25.00
_diffrn_reflns_theta_max 25.00
_diffrn_reflns_theta_min 2.63
_diffrn_standards_decay_% 0.9
_diffrn_standards_interval_count 97
_diffrn_standards_number 3
_exptl_absorpt_coefficient_mu 0.490
_exptl_absorpt_correction_T_max 0.9088
_exptl_absorpt_correction_T_min 0.6820
_exptl_absorpt_correction_type refdelf
_exptl_absorpt_process_details '(SHELXTL; Sheldrick, 1997)'
_exptl_crystal_colour colorless
_exptl_crystal_density_diffrn 1.620
_exptl_crystal_density_method 'not measured'
_exptl_crystal_description plate
_exptl_crystal_F_000 544
_exptl_crystal_size_max 0.48
_exptl_crystal_size_mid 0.24
_exptl_crystal_size_min 0.12
_refine_diff_density_max 0.291
_refine_diff_density_min -0.365
_refine_ls_extinction_method none
_refine_ls_goodness_of_fit_ref 1.048
_refine_ls_hydrogen_treatment constr
_refine_ls_matrix_type full
_refine_ls_number_parameters 365
_refine_ls_number_reflns 3743
_refine_ls_number_restraints 121
_refine_ls_restrained_S_all 1.051
_refine_ls_R_factor_all 0.0619
_refine_ls_R_factor_gt 0.0433
_refine_ls_shift/su_max 0.027
_refine_ls_shift/su_mean 0.002
_refine_ls_structure_factor_coef Fsqd
_refine_ls_weighting_details 'calc w = 1/[\s^2^(Fo^2^)+(0.0397P)^2^+0.8913P] where P = (Fo^2^+2Fc^2^)/3'
_refine_ls_weighting_scheme calc
_refine_ls_wR_factor_gt 0.1030
_refine_ls_wR_factor_ref 0.1133
_reflns_number_gt 2885
_reflns_number_total 3743
_reflns_threshold_expression I>2\s(I)
_cod_data_source_file ci6151.cif
_cod_data_source_block I
_cod_depositor_comments
;
The following automatic conversions were performed:
'_symmetry_cell_setting' value 'Triclinic' changed to 'triclinic'
according to '/home/saulius/struct/CIF-dictionaries/cif_core.dic'
dictionary named 'cif_core.dic' version 2.4.1 from 2010-06-29.

Automatic conversion script
Id: cif_fix_enum 1527 2010-12-29 10:47:43Z saulius 

The following automatic conversions were performed:

'_symmetry_cell_setting' value 'Triclinic' changed to 'triclinic'
according to /home/saulius/struct/CIF-dictionaries/cif_core.dic
dictionary named 'cif_core.dic' version 2.4.1 from 2010-06-29.

Automatic conversion script
Id: cif_fix_values 1715 2011-07-08 13:25:40Z adriana 
;
_cod_original_cell_volume 1083.82(19)
_cod_database_code 2201389
_cod_database_fobs_code 2201389

loop_
_symmetry_equiv_pos_as_xyz
'x, y, z'
'-x, -y, -z'

loop_
_atom_site_label
_atom_site_fract_x
_atom_site_fract_y
_atom_site_fract_z
_atom_site_U_iso_or_equiv
_atom_site_adp_type
_atom_site_calc_flag
_atom_site_refinement_flags
_atom_site_occupancy
_atom_site_disorder_assembly
_atom_site_disorder_group
_atom_site_type_symbol
Cl1 0.94946(8) 0.36638(8) 0.19112(5) 0.03984(19) Uani d . 1 . . Cl
Cl2 1.29355(9) 0.60854(10) 0.46375(5) 0.0469(2) Uani d . 1 . . Cl
Cl3 0.44716(10) -0.07948(11) 0.16660(6) 0.0572(2) Uani d D 1 . . Cl
O11 0.8503(3) 0.3501(4) 0.2613(2) 0.0797(9) Uani d . 1 . . O
O12 1.0425(3) 0.5264(3) 0.21648(18) 0.0673(7) Uani d . 1 . . O
O13 0.8532(3) 0.3371(3) 0.10462(17) 0.0617(6) Uani d . 1 . . O
O14 1.0501(2) 0.2515(3) 0.18211(17) 0.0540(6) Uani d . 1 . . O
O21 1.3672(4) 0.7165(3) 0.4178(2) 0.0834(9) Uani d U 1 . . O
O22 1.1265(3) 0.5846(4) 0.4426(2) 0.0839(9) Uani d U 1 . . O
O23 1.3344(4) 0.6695(4) 0.56077(17) 0.0778(8) Uani d U 1 . . O
O24 1.3432(3) 0.4571(3) 0.43013(17) 0.0623(7) Uani d U 1 . . O
O31 0.5179(6) 0.0377(6) 0.1257(4) 0.080(2) Uani d PDU 0.510(4) A 1 O
O32 0.5076(10) -0.2205(6) 0.1353(5) 0.117(3) Uani d PDU 0.510(4) A 1 O
O33 0.2830(4) -0.1106(11) 0.1422(5) 0.136(4) Uani d PDU 0.510(4) A 1 O
O34 0.4825(8) -0.0177(9) 0.2640(2) 0.121(3) Uani d PDU 0.510(4) A 1 O
O31A 0.4320(11) -0.0606(16) 0.0770(4) 0.161(9) Uani d PDU 0.358(10) A 2 O
O32A 0.5907(8) -0.1295(15) 0.1824(7) 0.091(4) Uani d PDU 0.358(10) A 2 O
O33A 0.3217(10) -0.2003(10) 0.1728(8) 0.117(5) Uani d PDU 0.358(10) A 2 O
O34A 0.4441(14) 0.0662(7) 0.2333(7) 0.137(7) Uani d PDU 0.358(10) A 2 O
O31B 0.337(3) 0.018(3) 0.1993(17) 0.091(13) Uani d PD 0.131(10) A 3 O
O32B 0.410(4) -0.2263(16) 0.1883(18) 0.123(13) Uani d PDU 0.131(10) A 3 O
O33B 0.5998(15) 0.001(4) 0.2089(16) 0.19(2) Uani d PDU 0.131(10) A 3 O
O34B 0.440(3) -0.111(3) 0.0695(3) 0.091(11) Uani d PDU 0.131(10) A 3 O
N1A 1.0282(3) 0.8252(3) 0.36280(18) 0.0454(6) Uani d . 1 . . N
H1AA 1.0527 0.7326 0.3579 0.054 Uiso calc R 1 . . H
N1B 0.2929(3) 0.1579(3) 0.02273(17) 0.0392(6) Uani d . 1 . . N
H1BA 0.3506 0.1064 0.0476 0.047 Uiso calc R 1 . . H
N 0.5606(3) 0.4690(3) 0.29318(16) 0.0383(6) Uani d . 1 . . N
H0A 0.5271 0.4737 0.3487 0.046 Uiso calc R 1 . . H
H0B 0.6237 0.3961 0.2823 0.046 Uiso calc R 1 . . H
C2A 1.1386(4) 0.9432(4) 0.3526(3) 0.0572(9) Uani d . 1 . . C
H2AA 1.2386 0.9243 0.3413 0.069 Uiso calc R 1 . . H
C3A 1.1036(5) 1.0907(4) 0.3591(2) 0.0568(9) Uani d . 1 . . C
H3AA 1.1785 1.1737 0.3516 0.068 Uiso calc R 1 . . H
C4A 0.9555(5) 1.1143(4) 0.3767(2) 0.0599(10) Uani d . 1 . . C
H4AA 0.9293 1.2143 0.3813 0.072 Uiso calc R 1 . . H
C5A 0.8456(4) 0.9917(4) 0.3879(2) 0.0523(8) Uani d . 1 . . C
H5AA 0.7458 1.0095 0.4007 0.063 Uiso calc R 1 . . H
C6A 0.8820(3) 0.8426(3) 0.38010(18) 0.0368(6) Uani d . 1 . . C
C7A 0.7710(4) 0.6977(4) 0.3865(2) 0.0468(8) Uani d . 1 . . C
H7AA 0.7145 0.7274 0.4397 0.056 Uiso calc R 1 . . H
H7AB 0.8295 0.6164 0.3944 0.056 Uiso calc R 1 . . H
C8A 0.6548(3) 0.6299(4) 0.2982(2) 0.0402(7) Uani d . 1 . . C
H8AA 0.5843 0.7042 0.2963 0.048 Uiso calc R 1 . . H
H8AB 0.7119 0.6200 0.2447 0.048 Uiso calc R 1 . . H
C2B 0.1740(4) 0.0726(4) -0.0409(2) 0.0502(8) Uani d . 1 . . C
H2BA 0.1557 -0.0395 -0.0580 0.060 Uiso calc R 1 . . H
C3B 0.0789(4) 0.1492(4) -0.0813(2) 0.0534(8) Uani d . 1 . . C
H3BA -0.0047 0.0905 -0.1263 0.064 Uiso calc R 1 . . H
C4B 0.1083(4) 0.3154(4) -0.0543(2) 0.0534(9) Uani d . 1 . . C
H4BA 0.0428 0.3700 -0.0800 0.064 Uiso calc R 1 . . H
C5B 0.2348(4) 0.4010(4) 0.0109(2) 0.0439(7) Uani d . 1 . . C
H5BA 0.2566 0.5132 0.0278 0.053 Uiso calc R 1 . . H
C6B 0.3291(3) 0.3198(3) 0.05089(18) 0.0339(6) Uani d . 1 . . C
C7B 0.4678(3) 0.3977(4) 0.1235(2) 0.0415(7) Uani d . 1 . . C
H7BA 0.5099 0.5043 0.1190 0.050 Uiso calc R 1 . . H
H7BB 0.5495 0.3340 0.1130 0.050 Uiso calc R 1 . . H
C8B 0.4205(3) 0.4115(4) 0.21985(19) 0.0378(6) Uani d . 1 . . C
H8BA 0.3487 0.4862 0.2331 0.045 Uiso calc R 1 . . H
H8BB 0.3654 0.3069 0.2214 0.045 Uiso calc R 1 . . H

loop_
_atom_site_aniso_label
_atom_site_aniso_U_11
_atom_site_aniso_U_22
_atom_site_aniso_U_33
_atom_site_aniso_U_12
_atom_site_aniso_U_13
_atom_site_aniso_U_23
Cl1 0.0370(4) 0.0409(4) 0.0431(4) 0.0124(3) 0.0062(3) 0.0117(3)
Cl2 0.0502(5) 0.0582(5) 0.0424(4) 0.0236(4) 0.0111(3) 0.0225(4)
Cl3 0.0606(5) 0.0681(6) 0.0558(5) 0.0250(4) 0.0141(4) 0.0298(4)
O11 0.0690(17) 0.122(2) 0.0814(19) 0.0498(17) 0.0430(15) 0.0562(18)
O12 0.0842(18) 0.0371(13) 0.0682(16) 0.0013(12) -0.0068(14) 0.0053(11)
O13 0.0585(15) 0.0638(15) 0.0585(15) 0.0086(12) -0.0144(12) 0.0183(12)
O14 0.0431(12) 0.0473(13) 0.0741(16) 0.0202(10) 0.0079(11) 0.0151(11)
O21 0.103(2) 0.0723(18) 0.096(2) 0.0217(16) 0.0419(18) 0.0476(17)
O22 0.0494(15) 0.122(3) 0.095(2) 0.0315(16) 0.0066(14) 0.0478(19)
O23 0.100(2) 0.098(2) 0.0411(14) 0.0552(18) 0.0016(13) 0.0097(13)
O24 0.0730(17) 0.0533(14) 0.0672(16) 0.0254(13) 0.0200(13) 0.0175(12)
O31 0.071(4) 0.084(4) 0.121(6) 0.032(3) 0.026(4) 0.075(4)
O32 0.187(9) 0.055(4) 0.152(8) 0.066(5) 0.099(7) 0.056(5)
O33 0.050(4) 0.223(12) 0.158(9) 0.008(6) -0.021(5) 0.112(9)
O34 0.129(7) 0.174(9) 0.053(4) 0.042(6) 0.007(4) 0.012(5)
O31A 0.208(16) 0.31(2) 0.078(9) 0.227(17) 0.080(9) 0.119(11)
O32A 0.099(8) 0.117(10) 0.098(8) 0.061(7) 0.020(6) 0.072(7)
O33A 0.097(10) 0.121(10) 0.126(10) -0.008(7) 0.030(8) 0.037(7)
O34A 0.173(17) 0.062(7) 0.170(15) 0.036(8) 0.040(13) 0.013(7)
O31B 0.13(3) 0.08(2) 0.09(2) 0.06(2) 0.08(2) 0.039(17)
O32B 0.148(17) 0.108(15) 0.134(16) 0.042(10) -0.004(10) 0.064(10)
O33B 0.18(2) 0.19(2) 0.19(2) 0.035(11) 0.017(10) 0.048(12)
O34B 0.087(14) 0.108(14) 0.082(14) 0.045(9) 0.020(9) 0.014(8)
N1A 0.0516(16) 0.0374(14) 0.0511(16) 0.0165(12) 0.0119(12) 0.0132(12)
N1B 0.0416(14) 0.0364(14) 0.0430(14) 0.0142(11) 0.0057(11) 0.0132(11)
N 0.0311(12) 0.0485(15) 0.0373(13) 0.0058(11) 0.0019(10) 0.0177(11)
C2A 0.050(2) 0.062(2) 0.066(2) 0.0105(17) 0.0195(17) 0.0261(18)
C3A 0.070(2) 0.050(2) 0.049(2) -0.0034(18) 0.0101(17) 0.0204(16)
C4A 0.092(3) 0.0391(19) 0.054(2) 0.0233(19) 0.0093(19) 0.0171(16)
C5A 0.054(2) 0.052(2) 0.056(2) 0.0239(17) 0.0070(16) 0.0152(16)
C6A 0.0395(16) 0.0424(16) 0.0263(14) 0.0085(13) -0.0019(12) 0.0078(12)
C7A 0.0454(18) 0.0532(19) 0.0388(17) -0.0006(15) -0.0043(14) 0.0166(14)
C8A 0.0360(15) 0.0440(17) 0.0401(16) 0.0020(13) -0.0019(13) 0.0166(13)
C2B 0.055(2) 0.0390(17) 0.0470(19) 0.0017(15) 0.0043(16) 0.0023(14)
C3B 0.0475(19) 0.062(2) 0.0415(18) -0.0016(16) -0.0032(15) 0.0093(16)
C4B 0.0471(19) 0.071(2) 0.052(2) 0.0195(17) 0.0011(16) 0.0312(18)
C5B 0.0512(18) 0.0373(16) 0.0477(18) 0.0110(14) 0.0084(15) 0.0177(14)
C6B 0.0335(15) 0.0382(16) 0.0306(14) 0.0077(12) 0.0089(11) 0.0092(12)
C7B 0.0342(15) 0.0470(18) 0.0395(16) 0.0017(13) 0.0037(13) 0.0103(13)
C8B 0.0269(14) 0.0475(17) 0.0371(16) 0.0035(12) 0.0026(12) 0.0116(13)

loop_
_atom_type_symbol
_atom_type_description
_atom_type_scat_dispersion_real
_atom_type_scat_dispersion_imag
_atom_type_scat_source
C C 0.0033 0.0016 'International Tables Vol C Tables 4.2.6.8 and 6.1.1.4'
H H 0.0000 0.0000 'International Tables Vol C Tables 4.2.6.8 and 6.1.1.4'
N N 0.0061 0.0033 'International Tables Vol C Tables 4.2.6.8 and 6.1.1.4'
O O 0.0106 0.0060 'International Tables Vol C Tables 4.2.6.8 and 6.1.1.4'
Cl Cl 0.1484 0.1585 'International Tables Vol C Tables 4.2.6.8 and 6.1.1.4'

loop_
_geom_angle_atom_site_label_1
_geom_angle_atom_site_label_2
_geom_angle_atom_site_label_3
_geom_angle
O14 Cl1 O12 109.79(15)
O14 Cl1 O13 109.80(15)
O12 Cl1 O13 109.11(15)
O14 Cl1 O11 108.85(15)
O12 Cl1 O11 109.95(18)
O13 Cl1 O11 109.33(17)
O23 Cl2 O21 111.3(2)
O23 Cl2 O22 109.05(18)
O21 Cl2 O22 109.24(18)
O23 Cl2 O24 109.77(15)
O21 Cl2 O24 108.16(16)
O22 Cl2 O24 109.30(18)
O32 Cl3 O33 110.8(2)
O34A Cl3 O31A 110.3(3)
O33B Cl3 O32B 109.6(3)
O33B Cl3 O34B 109.6(3)
O32B Cl3 O34B 109.4(3)
O33B Cl3 O31B 109.6(3)
O32B Cl3 O31B 109.3(3)
O34B Cl3 O31B 109.3(3)
O32 Cl3 O34 109.7(2)
O33 Cl3 O34 109.3(2)
O34A Cl3 O32A 110.0(3)
O31A Cl3 O32A 109.1(2)
O34A Cl3 O33A 109.6(3)
O31A Cl3 O33A 109.3(3)
O32A Cl3 O33A 108.5(2)
O32 Cl3 O31 109.3(2)
O33 Cl3 O31 108.9(2)
O34 Cl3 O31 108.9(2)
C6A N1A C2A 124.0(3)
C2B N1B C6B 124.2(3)
C8A N C8B 114.4(2)
N1A C2A C3A 119.7(3)
C2A C3A C4A 118.4(3)
C3A C4A C5A 120.6(3)
C4A C5A C6A 120.3(3)
N1A C6A C5A 117.0(3)
N1A C6A C7A 117.5(3)
C5A C6A C7A 125.5(3)
C6A C7A C8A 109.4(2)
N C8A C7A 111.5(2)
N1B C2B C3B 119.9(3)
C2B C3B C4B 118.8(3)
C3B C4B C5B 120.0(3)
C4B C5B C6B 119.8(3)
N1B C6B C5B 117.3(3)
N1B C6B C7B 117.4(2)
C5B C6B C7B 125.3(3)
C6B C7B C8B 110.7(2)
N C8B C7B 111.9(2)

loop_
_geom_bond_atom_site_label_1
_geom_bond_atom_site_label_2
_geom_bond_site_symmetry_2
_geom_bond_distance
_geom_bond_publ_flag
Cl1 O14 . 1.426(2) ?
Cl1 O12 . 1.434(2) ?
Cl1 O13 . 1.434(2) ?
Cl1 O11 . 1.436(2) ?
Cl2 O23 . 1.411(3) ?
Cl2 O21 . 1.420(3) ?
Cl2 O22 . 1.429(3) ?
Cl2 O24 . 1.437(2) ?
Cl3 O34A . 1.400(3) ?
Cl3 O32 . 1.401(3) ?
Cl3 O33 . 1.406(3) ?
Cl3 O33B . 1.407(4) ?
Cl3 O31A . 1.409(3) ?
Cl3 O32B . 1.410(4) ?
Cl3 O34B . 1.410(4) ?
Cl3 O31B . 1.411(4) ?
Cl3 O34 . 1.412(3) ?
Cl3 O32A . 1.414(3) ?
Cl3 O33A . 1.416(3) ?
Cl3 O31 . 1.420(3) ?
N1A C6A . 1.339(4) ?
N1A C2A . 1.340(4) ?
N1B C2B . 1.323(4) ?
N1B C6B . 1.341(4) ?
N C8A . 1.490(4) ?
N C8B . 1.501(3) ?
C2A C3A . 1.359(5) ?
C3A C4A . 1.369(5) ?
C4A C5A . 1.371(5) ?
C5A C6A . 1.374(4) ?
C6A C7A . 1.494(4) ?
C7A C8A . 1.522(4) ?
C2B C3B . 1.358(5) ?
C3B C4B . 1.377(5) ?
C4B C5B . 1.378(4) ?
C5B C6B . 1.380(4) ?
C6B C7B . 1.497(4) ?
C7B C8B . 1.521(4) ?

loop_
_geom_hbond_atom_site_label_D
_geom_hbond_atom_site_label_H
_geom_hbond_atom_site_label_A
_geom_hbond_site_symmetry_A
_geom_hbond_distance_DH
_geom_hbond_distance_HA
_geom_hbond_distance_DA
_geom_hbond_angle_DHA
N1A H1AA O22 . 0.86 2.19 2.916(4) 142
N1A H1AA O12 . 0.86 2.38 2.957(3) 125
N1B H1BA O31A . 0.86 1.87 2.704(9) 162
N1B H1BA O31 . 0.86 2.07 2.915(6) 166
N1B H1BA O34B . 0.86 2.27 3.09(2) 157
N H0A O24 1_455 0.90 2.10 2.912(3) 150
N H0A O23 2_766 0.90 2.47 2.957(3) 114
N H0B O11 . 0.90 2.10 2.902(3) 148

loop_
_geom_torsion_atom_site_label_1
_geom_torsion_atom_site_label_2
_geom_torsion_atom_site_label_3
_geom_torsion_atom_site_label_4
_geom_torsion
C6A N1A C2A C3A -0.6(5)
N1A C2A C3A C4A 0.6(5)
C2A C3A C4A C5A 0.1(5)
C3A C4A C5A C6A -0.9(5)
C2A N1A C6A C5A -0.2(4)
C2A N1A C6A C7A 178.0(3)
C4A C5A C6A N1A 0.9(5)
C4A C5A C6A C7A -177.1(3)
N1A C6A C7A C8A -104.3(3)
C5A C6A C7A C8A 73.7(4)
C8B N C8A C7A 167.1(2)
C6A C7A C8A N 169.6(2)
C6B N1B C2B C3B -0.7(5)
N1B C2B C3B C4B -0.3(5)
C2B C3B C4B C5B 1.6(5)
C3B C4B C5B C6B -1.9(5)
C2B N1B C6B C5B 0.4(4)
C2B N1B C6B C7B -179.9(3)
C4B C5B C6B N1B 0.9(4)
C4B C5B C6B C7B -178.8(3)
N1B C6B C7B C8B -83.8(3)
C5B C6B C7B C8B 95.9(3)
C8A N C8B C7B 59.3(3)
C6B C7B C8B N 172.5(2)
